data_1515386
loop_
_publ_author_name
'Astolfi, Paola'
'Greci, Lucedio'
'Stipa, Pierluigi'
'Rizzoli, Corrado'
'Ysacco, Cedric'
'Rollet, Marion'
'Autissier, Laurent'
'Tardy, Antoine'
'Guillaneuf, Yohann'
'Gigmes, Didier'

_publ_section_title
;
 Indolinic nitroxides: evaluation of their potential as universal control
 agents for nitroxide mediated polymerization
;
_journal_issue 13
_journal_name_full 'Polymer Chemistry'
_journal_page_first 3694
_journal_paper_doi 10.1039/c3py00368j
_journal_volume 4
_journal_year 2013
_chemical_formula_moiety 'C35 H34 N3 O5'
_chemical_formula_sum 'C35 H34 N3 O5'
_chemical_formula_weight 576.65
_space_group_IT_number 2
_symmetry_cell_setting triclinic
_symmetry_space_group_name_Hall '-P 1'
_symmetry_space_group_name_H-M 'P -1'
_atom_sites_solution_hydrogens geom
_atom_sites_solution_primary direct
_atom_sites_solution_secondary difmap
_cell_angle_alpha 75.872(3)
_cell_angle_beta 81.166(3)
_cell_angle_gamma 89.590(3)
_cell_formula_units_Z 2
_cell_length_a 9.1861(12)
_cell_length_b 13.0550(17)
_cell_length_c 13.3338(17)
_cell_measurement_reflns_used 312
_cell_measurement_temperature 294(2)
_cell_measurement_theta_max 17.68
_cell_measurement_theta_min 6.54
_cell_volume 1531.5(3)
_computing_cell_refinement 'SAINT-Plus (Bruker, 1998)'
_computing_data_collection 'SMART (Bruker, 1998)'
_computing_data_reduction SAINT-Plus
_computing_structure_refinement 'SHELX97-L (Sheldrick, 2008)'
_computing_structure_solution 'SIR97 (Altomare et al., 1999)'
_diffrn_ambient_temperature 294(2)
_diffrn_measured_fraction_theta_full 0.995
_diffrn_measured_fraction_theta_max 0.995
_diffrn_measurement_device 'Bruker SMART 1000 CCD'
_diffrn_measurement_method '\w scans'
_diffrn_radiation_monochromator graphite
_diffrn_radiation_source 'fine-focus sealed tube'
_diffrn_radiation_type MoK\a
_diffrn_radiation_wavelength 0.71073
_diffrn_reflns_av_R_equivalents 0.0736
_diffrn_reflns_av_sigmaI/netI 0.1563
_diffrn_reflns_limit_h_max 11
_diffrn_reflns_limit_h_min -11
_diffrn_reflns_limit_k_max 15
_diffrn_reflns_limit_k_min -15
_diffrn_reflns_limit_l_max 16
_diffrn_reflns_limit_l_min -16
_diffrn_reflns_number 13335
_diffrn_reflns_theta_full 25.51
_diffrn_reflns_theta_max 25.51
_diffrn_reflns_theta_min 1.61
_exptl_absorpt_coefficient_mu 0.084
_exptl_absorpt_correction_type none
_exptl_crystal_colour colourless
_exptl_crystal_density_diffrn 1.250
_exptl_crystal_density_method 'not measured'
_exptl_crystal_description plate
_exptl_crystal_F_000 610
_exptl_crystal_size_max 0.10
_exptl_crystal_size_mid 0.06
_exptl_crystal_size_min 0.02
_refine_diff_density_max 0.138
_refine_diff_density_min -0.147
_refine_diff_density_rms 0.031
_refine_ls_extinction_method none
_refine_ls_goodness_of_fit_ref 0.870
_refine_ls_hydrogen_treatment constr
_refine_ls_matrix_type full
_refine_ls_number_parameters 393
_refine_ls_number_reflns 5685
_refine_ls_number_restraints 0
_refine_ls_restrained_S_all 0.870
_refine_ls_R_factor_all 0.1915
_refine_ls_R_factor_gt 0.0533
_refine_ls_shift/su_max 0.000
_refine_ls_shift/su_mean 0.000
_refine_ls_structure_factor_coef Fsqd
_refine_ls_weighting_details 'calc w=1/[\s^2^(Fo^2^)]'
_refine_ls_weighting_scheme calc
_refine_ls_wR_factor_gt 0.0508
_refine_ls_wR_factor_ref 0.0648
_reflns_number_gt 1992
_reflns_number_total 5685
_reflns_threshold_expression I>2\s(I)
_cod_data_source_file c3py00368j.cif
_cod_data_source_block LU28
_cod_depositor_comments
;
The following automatic conversions were performed:

'_symmetry_cell_setting' value 'Triclinic' changed to 'triclinic'
according to
/usr/data/users/saulius/automatic-downloads/retrospective/RSC/lib/dictionaries/cif_core.dic
dictionary named 'cif_core.dic' version 2.4.2 from 2011-04-26.

Automatic conversion script
Id: cif_fix_values 2281 2013-09-26 08:29:07Z andrius 
;
_cod_database_code 1515386

loop_
_symmetry_equiv_pos_as_xyz
x,y,z
-x,-y,-z

loop_
_atom_site_label
_atom_site_type_symbol
_atom_site_fract_x
_atom_site_fract_y
_atom_site_fract_z
_atom_site_U_iso_or_equiv
_atom_site_adp_type
_atom_site_occupancy
_atom_site_symmetry_multiplicity
_atom_site_calc_flag
_atom_site_refinement_flags
O1 O 0.0570(2) 0.08882(17) 1.14548(16) 0.0724(7) Uani 1 1 d .
O2 O -0.0186(3) 0.17167(19) 0.5698(2) 0.1003(10) Uani 1 1 d .
O3 O 0.2156(3) 0.1757(2) 0.58794(19) 0.0807(8) Uani 1 1 d .
O4 O 0.4025(4) -0.1806(3) 0.3610(3) 0.1650(18) Uani 1 1 d .
O5 O 0.3239(4) -0.2724(2) 0.5126(2) 0.1224(13) Uani 1 1 d .
N1 N 0.1345(3) 0.1558(2) 1.0705(2) 0.0514(7) Uani 1 1 d .
N2 N 0.4090(3) 0.3587(2) 0.95922(19) 0.0495(7) Uani 1 1 d .
N3 N 0.3514(4) -0.1898(3) 0.4495(3) 0.0886(12) Uani 1 1 d .
C1 C 0.1080(3) 0.1855(2) 0.9686(2) 0.0432(8) Uani 1 1 d .
C2 C -0.0022(3) 0.1432(2) 0.9288(2) 0.0542(9) Uani 1 1 d .
H2 H -0.0677 0.0903 0.9707 0.065 Uiso 1 1 calc R
C3 C -0.0094(3) 0.1836(2) 0.8243(2) 0.0538(9) Uani 1 1 d .
H3 H -0.0805 0.1557 0.7949 0.065 Uiso 1 1 calc R
C4 C 0.0856(3) 0.2646(2) 0.7605(2) 0.0438(8) Uani 1 1 d .
C5 C 0.1915(3) 0.3056(2) 0.8044(2) 0.0431(8) Uani 1 1 d .
H5 H 0.2540 0.3609 0.7636 0.052 Uiso 1 1 calc R
C6 C 0.2054(3) 0.2656(2) 0.9079(2) 0.0396(8) Uani 1 1 d .
C7 C 0.3053(3) 0.2911(2) 0.9755(2) 0.0430(8) Uani 1 1 d .
C8 C 0.2640(3) 0.2154(2) 1.0849(2) 0.0447(9) Uani 1 1 d .
C9 C 0.3900(4) 0.1391(3) 1.1071(2) 0.0586(10) Uani 1 1 d .
C10 C 0.3737(4) 0.0307(3) 1.1196(2) 0.0778(12) Uani 1 1 d .
H10 H 0.2835 0.0020 1.1145 0.093 Uiso 1 1 calc R
C11 C 0.4903(6) -0.0352(3) 1.1394(3) 0.0964(15) Uani 1 1 d .
H11 H 0.4789 -0.1075 1.1466 0.116 Uiso 1 1 calc R
C12 C 0.6233(5) 0.0072(4) 1.1484(3) 0.0960(15) Uani 1 1 d .
H12 H 0.7013 -0.0370 1.1627 0.115 Uiso 1 1 calc R
C13 C 0.6417(4) 0.1124(4) 1.1365(3) 0.0883(14) Uani 1 1 d .
H13 H 0.7315 0.1405 1.1432 0.106 Uiso 1 1 calc R
C14 C 0.5268(4) 0.1774(3) 1.1146(3) 0.0739(11) Uani 1 1 d .
H14 H 0.5414 0.2498 1.1044 0.089 Uiso 1 1 calc R
C15 C 0.2218(3) 0.2662(2) 1.1777(2) 0.0600(10) Uani 1 1 d .
H15A H 0.1913 0.2085 1.2387 0.072 Uiso 1 1 calc R
H15B H 0.3123 0.2963 1.1889 0.072 Uiso 1 1 calc R
C16 C 0.1053(4) 0.3509(3) 1.1812(3) 0.0596(10) Uani 1 1 d .
C17 C -0.0410(3) 0.3197(3) 1.1549(3) 0.0942(13) Uani 1 1 d .
H17A H -0.1145 0.3684 1.1708 0.141 Uiso 1 1 calc R
H17B H -0.0707 0.2496 1.1955 0.141 Uiso 1 1 calc R
H17C H -0.0299 0.3213 1.0817 0.141 Uiso 1 1 calc R
C18 C 0.0787(4) 0.3628(3) 1.2939(3) 0.1036(14) Uani 1 1 d .
H18A H 0.1692 0.3843 1.3116 0.155 Uiso 1 1 calc R
H18B H 0.0438 0.2964 1.3406 0.155 Uiso 1 1 calc R
H18C H 0.0063 0.4152 1.3001 0.155 Uiso 1 1 calc R
C19 C 0.1553(4) 0.4569(3) 1.1086(3) 0.0976(13) Uani 1 1 d .
H19A H 0.1591 0.4530 1.0373 0.146 Uiso 1 1 calc R
H19B H 0.2515 0.4757 1.1195 0.146 Uiso 1 1 calc R
H19C H 0.0871 0.5095 1.1228 0.146 Uiso 1 1 calc R
C20 C 0.4491(3) 0.4249(3) 0.8565(3) 0.0489(9) Uani 1 1 d .
C21 C 0.4114(3) 0.5289(3) 0.8359(3) 0.0600(10) Uani 1 1 d .
H21 H 0.3649 0.5562 0.8903 0.072 Uiso 1 1 calc R
C22 C 0.4410(4) 0.5941(3) 0.7360(3) 0.0722(11) Uani 1 1 d .
H22 H 0.4111 0.6637 0.7232 0.087 Uiso 1 1 calc R
C23 C 0.5140(4) 0.5564(3) 0.6564(3) 0.0725(12) Uani 1 1 d .
H23 H 0.5332 0.5995 0.5888 0.087 Uiso 1 1 calc R
C24 C 0.5587(3) 0.4542(3) 0.6771(3) 0.0666(11) Uani 1 1 d .
H24 H 0.6106 0.4287 0.6232 0.080 Uiso 1 1 calc R
C25 C 0.5285(3) 0.3884(3) 0.7765(3) 0.0590(10) Uani 1 1 d .
H25 H 0.5616 0.3196 0.7894 0.071 Uiso 1 1 calc R
C26 C 0.0679(3) 0.3047(2) 0.6464(2) 0.0491(9) Uani 1 1 d .
C27 C -0.0822(3) 0.3521(2) 0.6366(2) 0.0761(11) Uani 1 1 d .
H27A H -0.1580 0.2993 0.6703 0.114 Uiso 1 1 calc R
H27B H -0.0911 0.3770 0.5639 0.114 Uiso 1 1 calc R
H27C H -0.0925 0.4101 0.6694 0.114 Uiso 1 1 calc R
C28 C 0.1860(4) 0.3882(2) 0.5839(2) 0.0713(11) Uani 1 1 d .
H28A H 0.1770 0.4497 0.6114 0.107 Uiso 1 1 calc R
H28B H 0.1730 0.4071 0.5116 0.107 Uiso 1 1 calc R
H28C H 0.2820 0.3599 0.5894 0.107 Uiso 1 1 calc R
C29 C 0.0777(4) 0.2106(3) 0.5971(3) 0.0597(10) Uani 1 1 d .
C30 C 0.2402(4) 0.0840(3) 0.5518(3) 0.0658(11) Uani 1 1 d .
C31 C 0.3182(4) 0.0932(3) 0.4538(3) 0.0779(12) Uani 1 1 d .
H31 H 0.3479 0.1595 0.4108 0.093 Uiso 1 1 calc R
C32 C 0.3526(4) 0.0026(3) 0.4192(3) 0.0809(13) Uani 1 1 d .
H32 H 0.4037 0.0072 0.3523 0.097 Uiso 1 1 calc R
C33 C 0.3100(4) -0.0929(3) 0.4850(3) 0.0640(11) Uani 1 1 d .
C34 C 0.2339(4) -0.1032(3) 0.5828(3) 0.0765(12) Uani 1 1 d .
H34 H 0.2072 -0.1696 0.6265 0.092 Uiso 1 1 calc R
C35 C 0.1966(4) -0.0121(4) 0.6163(3) 0.0813(12) Uani 1 1 d .
H35 H 0.1422 -0.0169 0.6823 0.098 Uiso 1 1 calc R

loop_
_atom_site_aniso_label
_atom_site_aniso_U_11
_atom_site_aniso_U_22
_atom_site_aniso_U_33
_atom_site_aniso_U_23
_atom_site_aniso_U_13
_atom_site_aniso_U_12
O1 0.091(2) 0.0655(18) 0.0510(16) -0.0030(13) 0.0021(15) -0.0271(14)
O2 0.075(2) 0.114(2) 0.152(3) -0.085(2) -0.0565(19) 0.0231(17)
O3 0.0660(19) 0.094(2) 0.105(2) -0.0633(17) -0.0228(17) 0.0151(15)
O4 0.225(4) 0.117(3) 0.144(3) -0.078(3) 0.074(3) -0.022(2)
O5 0.175(3) 0.079(2) 0.128(3) -0.031(2) -0.060(2) 0.040(2)
N1 0.062(2) 0.047(2) 0.0444(19) -0.0105(16) -0.0057(17) -0.0104(15)
N2 0.0524(19) 0.0484(19) 0.0476(19) -0.0113(16) -0.0078(15) -0.0051(15)
N3 0.096(3) 0.082(3) 0.098(4) -0.042(3) -0.017(3) 0.006(3)
C1 0.051(2) 0.045(2) 0.036(2) -0.0165(18) -0.0069(19) 0.0001(18)
C2 0.056(2) 0.054(2) 0.051(2) -0.013(2) -0.001(2) -0.0142(18)
C3 0.054(3) 0.060(3) 0.053(2) -0.023(2) -0.013(2) -0.0081(19)
C4 0.046(2) 0.044(2) 0.043(2) -0.0144(19) -0.0045(19) 0.0007(17)
C5 0.041(2) 0.042(2) 0.046(2) -0.0103(18) -0.0051(18) -0.0046(16)
C6 0.041(2) 0.036(2) 0.043(2) -0.0109(18) -0.0061(18) -0.0017(17)
C7 0.049(2) 0.037(2) 0.043(2) -0.0120(18) -0.0051(19) -0.0021(17)
C8 0.048(2) 0.047(2) 0.040(2) -0.0120(19) -0.0100(18) -0.0022(18)
C9 0.071(3) 0.063(3) 0.042(2) -0.012(2) -0.009(2) 0.002(2)
C10 0.101(4) 0.054(3) 0.081(3) -0.013(2) -0.027(3) 0.005(3)
C11 0.134(5) 0.063(3) 0.095(3) -0.018(3) -0.028(3) 0.034(3)
C12 0.097(4) 0.121(5) 0.076(3) -0.034(3) -0.018(3) 0.047(4)
C13 0.078(3) 0.086(3) 0.106(4) -0.024(3) -0.032(3) 0.025(3)
C14 0.075(3) 0.067(3) 0.085(3) -0.019(2) -0.028(3) 0.011(3)
C15 0.062(3) 0.069(3) 0.052(2) -0.022(2) -0.008(2) -0.013(2)
C16 0.051(3) 0.066(3) 0.068(3) -0.029(2) -0.010(2) 0.003(2)
C17 0.063(3) 0.123(4) 0.109(3) -0.055(3) -0.011(3) 0.012(3)
C18 0.112(4) 0.138(4) 0.083(3) -0.073(3) -0.009(3) 0.013(3)
C19 0.085(3) 0.065(3) 0.124(4) -0.006(3) 0.014(3) 0.006(2)
C20 0.044(2) 0.048(3) 0.054(3) -0.010(2) -0.012(2) -0.0061(19)
C21 0.062(3) 0.056(3) 0.060(3) -0.015(2) -0.002(2) 0.002(2)
C22 0.065(3) 0.064(3) 0.078(3) -0.003(3) -0.004(2) 0.009(2)
C23 0.055(3) 0.076(3) 0.069(3) 0.004(3) 0.007(2) 0.007(2)
C24 0.045(3) 0.087(3) 0.063(3) -0.021(3) 0.009(2) 0.005(2)
C25 0.051(3) 0.058(3) 0.063(3) -0.013(2) 0.001(2) -0.0003(19)
C26 0.056(3) 0.048(2) 0.046(2) -0.0135(19) -0.0100(19) 0.0007(19)
C27 0.077(3) 0.079(3) 0.084(3) -0.032(2) -0.030(2) 0.018(2)
C28 0.100(3) 0.070(3) 0.042(2) -0.010(2) -0.012(2) -0.012(2)
C29 0.054(3) 0.083(3) 0.049(2) -0.023(2) -0.018(2) 0.007(2)
C30 0.061(3) 0.080(4) 0.066(3) -0.032(3) -0.013(2) 0.006(2)
C31 0.094(3) 0.068(3) 0.069(3) -0.020(3) 0.000(3) -0.001(2)
C32 0.092(3) 0.084(3) 0.069(3) -0.034(3) 0.006(2) 0.003(3)
C33 0.059(3) 0.073(3) 0.069(3) -0.033(3) -0.012(2) 0.009(2)
C34 0.096(3) 0.064(3) 0.065(3) -0.010(2) -0.011(3) 0.004(2)
C35 0.099(3) 0.086(3) 0.058(3) -0.021(3) -0.001(2) 0.005(3)

loop_
_atom_type_symbol
_atom_type_description
_atom_type_scat_dispersion_real
_atom_type_scat_dispersion_imag
_atom_type_scat_source
O O 0.0106 0.0060 'International Tables Vol C Tables 4.2.6.8 and 6.1.1.4'
N N 0.0061 0.0033 'International Tables Vol C Tables 4.2.6.8 and 6.1.1.4'
C C 0.0033 0.0016 'International Tables Vol C Tables 4.2.6.8 and 6.1.1.4'
H H 0.0000 0.0000 'International Tables Vol C Tables 4.2.6.8 and 6.1.1.4'

loop_
_geom_angle_atom_site_label_1
_geom_angle_atom_site_label_2
_geom_angle_atom_site_label_3
_geom_angle
C29 O3 C30 117.6(3)
O1 N1 C1 125.7(3)
O1 N1 C8 123.0(3)
C1 N1 C8 111.3(3)
C7 N2 C20 118.8(3)
O4 N3 O5 124.7(5)
O4 N3 C33 118.4(4)
O5 N3 C33 116.8(4)
N1 C1 C2 125.7(3)
N1 C1 C6 111.7(3)
C2 C1 C6 122.6(3)
C3 C2 C1 116.5(3)
C3 C2 H2 121.7
C1 C2 H2 121.7
C2 C3 C4 122.8(3)
C2 C3 H3 118.6
C4 C3 H3 118.6
C5 C4 C3 118.4(3)
C5 C4 C26 122.7(3)
C3 C4 C26 118.9(3)
C6 C5 C4 120.8(3)
C6 C5 H5 119.6
C4 C5 H5 119.6
C5 C6 C1 118.8(3)
C5 C6 C7 133.4(3)
C1 C6 C7 107.7(3)
N2 C7 C6 132.6(3)
N2 C7 C8 119.8(3)
C6 C7 C8 107.5(3)
N1 C8 C9 109.3(3)
N1 C8 C15 109.8(2)
C9 C8 C15 109.3(2)
N1 C8 C7 101.7(2)
C9 C8 C7 109.4(3)
C15 C8 C7 117.0(2)
C14 C9 C10 117.2(3)
C14 C9 C8 120.2(3)
C10 C9 C8 122.7(3)
C11 C10 C9 120.8(4)
C11 C10 H10 119.6
C9 C10 H10 119.6
C12 C11 C10 119.5(4)
C12 C11 H11 120.2
C10 C11 H11 120.2
C13 C12 C11 120.7(4)
C13 C12 H12 119.6
C11 C12 H12 119.6
C12 C13 C14 119.4(4)
C12 C13 H13 120.3
C14 C13 H13 120.3
C13 C14 C9 122.4(4)
C13 C14 H14 118.8
C9 C14 H14 118.8
C16 C15 C8 124.2(3)
C16 C15 H15A 106.3
C8 C15 H15A 106.3
C16 C15 H15B 106.3
C8 C15 H15B 106.3
H15A C15 H15B 106.4
C19 C16 C17 107.8(3)
C19 C16 C18 108.7(3)
C17 C16 C18 108.0(3)
C19 C16 C15 112.9(3)
C17 C16 C15 112.9(3)
C18 C16 C15 106.3(3)
C16 C17 H17A 109.5
C16 C17 H17B 109.5
H17A C17 H17B 109.5
C16 C17 H17C 109.5
H17A C17 H17C 109.5
H17B C17 H17C 109.5
C16 C18 H18A 109.5
C16 C18 H18B 109.5
H18A C18 H18B 109.5
C16 C18 H18C 109.5
H18A C18 H18C 109.5
H18B C18 H18C 109.5
C16 C19 H19A 109.5
C16 C19 H19B 109.5
H19A C19 H19B 109.5
C16 C19 H19C 109.5
H19A C19 H19C 109.5
H19B C19 H19C 109.5
C21 C20 C25 118.2(3)
C21 C20 N2 119.7(3)
C25 C20 N2 122.0(3)
C20 C21 C22 121.4(3)
C20 C21 H21 119.3
C22 C21 H21 119.3
C23 C22 C21 119.9(3)
C23 C22 H22 120.0
C21 C22 H22 120.0
C22 C23 C24 119.1(4)
C22 C23 H23 120.5
C24 C23 H23 120.5
C23 C24 C25 121.3(3)
C23 C24 H24 119.3
C25 C24 H24 119.3
C20 C25 C24 119.8(3)
C20 C25 H25 120.1
C24 C25 H25 120.1
C4 C26 C27 110.8(3)
C4 C26 C29 107.9(3)
C27 C26 C29 107.9(3)
C4 C26 C28 113.3(3)
C27 C26 C28 108.1(3)
C29 C26 C28 108.7(3)
C26 C27 H27A 109.5
C26 C27 H27B 109.5
H27A C27 H27B 109.5
C26 C27 H27C 109.5
H27A C27 H27C 109.5
H27B C27 H27C 109.5
C26 C28 H28A 109.5
C26 C28 H28B 109.5
H28A C28 H28B 109.5
C26 C28 H28C 109.5
H28A C28 H28C 109.5
H28B C28 H28C 109.5
O2 C29 O3 122.6(3)
O2 C29 C26 126.7(4)
O3 C29 C26 110.7(3)
C35 C30 C31 121.3(4)
C35 C30 O3 120.0(4)
C31 C30 O3 118.4(4)
C30 C31 C32 119.4(4)
C30 C31 H31 120.3
C32 C31 H31 120.3
C33 C32 C31 118.6(4)
C33 C32 H32 120.7
C31 C32 H32 120.7
C34 C33 C32 122.6(4)
C34 C33 N3 118.8(4)
C32 C33 N3 118.6(4)
C33 C34 C35 118.6(4)
C33 C34 H34 120.7
C35 C34 H34 120.7
C30 C35 C34 119.4(4)
C30 C35 H35 120.3
C34 C35 H35 120.3

loop_
_geom_bond_atom_site_label_1
_geom_bond_atom_site_label_2
_geom_bond_distance
O1 N1 1.279(3)
O2 C29 1.170(3)
O3 C29 1.341(3)
O3 C30 1.400(3)
O4 N3 1.178(4)
O5 N3 1.196(4)
N1 C1 1.377(3)
N1 C8 1.488(3)
N2 C7 1.260(3)
N2 C20 1.425(3)
N3 C33 1.484(4)
C1 C2 1.388(3)
C1 C6 1.389(3)
C2 C3 1.377(3)
C2 H2 0.9300
C3 C4 1.397(3)
C3 H3 0.9300
C4 C5 1.383(3)
C4 C26 1.517(4)
C5 C6 1.377(3)
C5 H5 0.9300
C6 C7 1.473(3)
C7 C8 1.542(4)
C8 C9 1.538(4)
C8 C15 1.540(3)
C9 C14 1.382(4)
C9 C10 1.391(4)
C10 C11 1.385(4)
C10 H10 0.9300
C11 C12 1.379(5)
C11 H11 0.9300
C12 C13 1.353(4)
C12 H12 0.9300
C13 C14 1.371(4)
C13 H13 0.9300
C14 H14 0.9300
C15 C16 1.537(4)
C15 H15A 0.9700
C15 H15B 0.9700
C16 C19 1.511(4)
C16 C17 1.522(4)
C16 C18 1.531(4)
C17 H17A 0.9600
C17 H17B 0.9600
C17 H17C 0.9600
C18 H18A 0.9600
C18 H18B 0.9600
C18 H18C 0.9600
C19 H19A 0.9600
C19 H19B 0.9600
C19 H19C 0.9600
C20 C21 1.371(4)
C20 C25 1.379(4)
C21 C22 1.383(4)
C21 H21 0.9300
C22 C23 1.360(4)
C22 H22 0.9300
C23 C24 1.368(4)
C23 H23 0.9300
C24 C25 1.380(4)
C24 H24 0.9300
C25 H25 0.9300
C26 C27 1.519(4)
C26 C29 1.524(4)
C26 C28 1.535(4)
C27 H27A 0.9600
C27 H27B 0.9600
C27 H27C 0.9600
C28 H28A 0.9600
C28 H28B 0.9600
C28 H28C 0.9600
C30 C35 1.360(4)
C30 C31 1.368(4)
C31 C32 1.388(4)
C31 H31 0.9300
C32 C33 1.359(4)
C32 H32 0.9300
C33 C34 1.357(4)
C34 C35 1.392(4)
C34 H34 0.9300
C35 H35 0.9300
